data_2216243
loop_
_publ_author_name
'Lin Huang'
'Huisheng Li'

_publ_section_title
;
 <i>N</i>,<i>N</i>'-(<i>p</i>-Phenylene)bis(2,2,2-trifluoroacetamide)
;
_journal_coeditor_code BG2127
_journal_issue 12
_journal_name_full 'Acta Crystallographica Section E'
_journal_page_first o4657
_journal_page_last o4657
_journal_paper_doi 10.1107/S1600536807056723
_journal_volume 63
_journal_year 2007
_chemical_formula_iupac 'C10 H6 F6 N2 O2'
_chemical_formula_moiety 'C10 H6 F6 N2 O2'
_chemical_formula_sum 'C10 H6 F6 N2 O2'
_chemical_formula_weight 300.17
_chemical_name_systematic
;
<i>N</i>,<i>N</i>'-(p-Phenylene)bis(2,2,2-trifluoroacetamide)
;
_space_group_IT_number 2
_symmetry_cell_setting triclinic
_symmetry_space_group_name_Hall '-P 1'
_symmetry_space_group_name_H-M 'P -1'
_atom_sites_solution_hydrogens geom
_atom_sites_solution_primary direct
_atom_sites_solution_secondary difmap
_audit_creation_method SHELXL-97
_cell_angle_alpha 97.959(2)
_cell_angle_beta 90.397(2)
_cell_angle_gamma 92.271(2)
_cell_formula_units_Z 1
_cell_length_a 5.0900(3)
_cell_length_b 5.4159(3)
_cell_length_c 10.1413(6)
_cell_measurement_reflns_used 2167
_cell_measurement_temperature 294(2)
_cell_measurement_theta_max 27.95
_cell_measurement_theta_min 3.80
_cell_volume 276.63(3)
_computing_cell_refinement 'SAINT (Bruker, 1999)'
_computing_data_collection 'SMART (Bruker, 1997)'
_computing_data_reduction 'SAINT (Bruker, 1999)'
_computing_molecular_graphics 'SHELXTL (Bruker, 2001)'
_computing_publication_material 'SHELXTL (Bruker, 2001)'
_computing_structure_refinement 'SHELXL97 (Sheldrick, 1997)'
_computing_structure_solution 'SHELXS97 (Sheldrick, 1997)'
_diffrn_ambient_temperature 294(2)
_diffrn_measured_fraction_theta_full 0.994
_diffrn_measured_fraction_theta_max 0.994
_diffrn_measurement_device_type 'Bruker SMART 4K CCD area-detector'
_diffrn_measurement_method '\f and \w scans'
_diffrn_radiation_monochromator graphite
_diffrn_radiation_source 'fine-focus sealed tube'
_diffrn_radiation_type MoK\a
_diffrn_radiation_wavelength 0.71073
_diffrn_reflns_av_R_equivalents 0.0379
_diffrn_reflns_av_sigmaI/netI 0.0262
_diffrn_reflns_limit_h_max 6
_diffrn_reflns_limit_h_min -6
_diffrn_reflns_limit_k_max 6
_diffrn_reflns_limit_k_min -6
_diffrn_reflns_limit_l_max 12
_diffrn_reflns_limit_l_min -11
_diffrn_reflns_number 2883
_diffrn_reflns_theta_full 25.98
_diffrn_reflns_theta_max 25.98
_diffrn_reflns_theta_min 2.03
_exptl_absorpt_coefficient_mu 0.192
_exptl_absorpt_correction_T_max 0.99
_exptl_absorpt_correction_T_min 0.96
_exptl_absorpt_correction_type multi-scan
_exptl_absorpt_process_details '(SADABS; Sheldrick,1997)'
_exptl_crystal_colour colorless
_exptl_crystal_density_diffrn 1.802
_exptl_crystal_density_method 'not measured'
_exptl_crystal_description block
_exptl_crystal_F_000 150
_exptl_crystal_size_max 0.10
_exptl_crystal_size_mid 0.10
_exptl_crystal_size_min 0.06
_refine_diff_density_max 0.209
_refine_diff_density_min -0.227
_refine_ls_extinction_coef 0.30(3)
_refine_ls_extinction_expression Fc^*^=kFc[1+0.001xFc^2^\l^3^/sin(2\q)]^-1/4^
_refine_ls_extinction_method SHELXL
_refine_ls_goodness_of_fit_ref 1.084
_refine_ls_hydrogen_treatment mixed
_refine_ls_matrix_type full
_refine_ls_number_parameters 95
_refine_ls_number_reflns 1080
_refine_ls_number_restraints 0
_refine_ls_restrained_S_all 1.084
_refine_ls_R_factor_all 0.0435
_refine_ls_R_factor_gt 0.0406
_refine_ls_shift/su_max 0.000
_refine_ls_shift/su_mean 0.000
_refine_ls_structure_factor_coef Fsqd
_refine_ls_weighting_details 'calc w=1/[\s^2^(Fo^2^)+(0.0389P)^2^+0.1245P] where P=(Fo^2^+2Fc^2^)/3'
_refine_ls_weighting_scheme calc
_refine_ls_wR_factor_gt 0.0995
_refine_ls_wR_factor_ref 0.1015
_reflns_number_gt 995
_reflns_number_total 1080
_reflns_threshold_expression I>2\s(I)
_cod_data_source_file bg2127.cif
_cod_data_source_block I
_cod_depositor_comments
;
The following automatic conversions were performed:
'_symmetry_cell_setting' value 'Triclinic' changed to 'triclinic'
according to '/home/saulius/struct/CIF-dictionaries/cif_core.dic'
dictionary named 'cif_core.dic' version 2.4.1 from 2010-06-29.

Automatic conversion script
Id: cif_fix_enum 1527 2010-12-29 10:47:43Z saulius 

The following automatic conversions were performed:

'_symmetry_cell_setting' value 'Triclinic' changed to 'triclinic'
according to /home/saulius/struct/CIF-dictionaries/cif_core.dic
dictionary named 'cif_core.dic' version 2.4.1 from 2010-06-29.

Automatic conversion script
Id: cif_fix_values 1715 2011-07-08 13:25:40Z adriana 
;
_cod_original_sg_symbol_Hall -P1
_cod_original_sg_symbol_H-M P-1
_cod_database_code 2216243
_cod_database_fobs_code 2216243

loop_
_symmetry_equiv_pos_as_xyz
'x, y, z'
'-x, -y, -z'

loop_
_atom_site_type_symbol
_atom_site_label
_atom_site_fract_x
_atom_site_fract_y
_atom_site_fract_z
_atom_site_U_iso_or_equiv
_atom_site_adp_type
_atom_site_calc_flag
_atom_site_refinement_flags
_atom_site_occupancy
C C1 0.5159(3) 0.6999(3) 0.60141(16) 0.0346(4) Uani d . 1
C C2 0.3196(3) 0.5153(3) 0.60134(17) 0.0405(4) Uani d . 1
H H2 0.1975 0.5259 0.6695 0.049 Uiso calc R 1
C C3 0.3041(3) 0.3151(3) 0.50044(18) 0.0408(4) Uani d . 1
H H3 0.1729 0.1909 0.5012 0.049 Uiso calc R 1
C C4 0.7350(3) 1.0283(3) 0.75876(17) 0.0392(4) Uani d . 1
C C5 0.6875(3) 1.2389(3) 0.87289(18) 0.0431(5) Uani d . 1
F F1 0.7988(3) 1.4501(2) 0.84711(14) 0.0733(5) Uani d . 1
F F2 0.7916(3) 1.1896(3) 0.98453(13) 0.0782(5) Uani d . 1
F F3 0.4361(2) 1.2787(3) 0.89411(14) 0.0732(5) Uani d . 1
N N1 0.5199(3) 0.9037(3) 0.70675(14) 0.0381(4) Uani d . 1
O O1 0.9608(2) 0.9925(3) 0.72602(15) 0.0606(5) Uani d . 1
H H1 0.377(5) 0.947(5) 0.738(2) 0.073 Uiso d . 1

loop_
_atom_site_aniso_label
_atom_site_aniso_U_11
_atom_site_aniso_U_22
_atom_site_aniso_U_33
_atom_site_aniso_U_12
_atom_site_aniso_U_13
_atom_site_aniso_U_23
C1 0.0267(7) 0.0358(8) 0.0391(9) 0.0026(6) -0.0013(6) -0.0029(6)
C2 0.0300(8) 0.0469(10) 0.0415(9) -0.0034(7) 0.0076(7) -0.0036(7)
C3 0.0312(8) 0.0412(9) 0.0468(10) -0.0079(6) 0.0037(7) -0.0030(7)
C4 0.0291(8) 0.0420(9) 0.0434(9) 0.0004(6) 0.0008(7) -0.0041(7)
C5 0.0346(8) 0.0459(10) 0.0450(10) -0.0027(7) -0.0002(7) -0.0056(8)
F1 0.0871(10) 0.0449(7) 0.0818(10) -0.0153(6) 0.0158(7) -0.0088(6)
F2 0.1004(11) 0.0829(10) 0.0477(7) 0.0171(8) -0.0164(7) -0.0064(6)
F3 0.0407(6) 0.0806(9) 0.0836(9) 0.0031(6) 0.0085(6) -0.0410(7)
N1 0.0254(7) 0.0405(8) 0.0443(8) 0.0005(6) 0.0032(6) -0.0078(6)
O1 0.0259(6) 0.0735(10) 0.0720(10) -0.0011(6) 0.0033(6) -0.0256(8)

loop_
_atom_type_symbol
_atom_type_description
_atom_type_scat_dispersion_real
_atom_type_scat_dispersion_imag
_atom_type_scat_source
C C 0.0033 0.0016 'International Tables Vol C Tables 4.2.6.8 and 6.1.1.4'
H H 0.0000 0.0000 'International Tables Vol C Tables 4.2.6.8 and 6.1.1.4'
N N 0.0061 0.0033 'International Tables Vol C Tables 4.2.6.8 and 6.1.1.4'
O O 0.0106 0.0060 'International Tables Vol C Tables 4.2.6.8 and 6.1.1.4'
F F 0.0171 0.0103 'International Tables Vol C Tables 4.2.6.8 and 6.1.1.4'

loop_
_geom_angle_atom_site_label_1
_geom_angle_atom_site_label_2
_geom_angle_atom_site_label_3
_geom_angle_site_symmetry_1
_geom_angle
C3 C1 C2 2_666 119.78(15)
C3 C1 N1 2_666 122.26(14)
C2 C1 N1 . 117.95(14)
C3 C2 C1 . 120.34(15)
C3 C2 H2 . 119.8
C1 C2 H2 . 119.8
C1 C3 C2 2_666 119.87(15)
C1 C3 H3 2_666 120.1
C2 C3 H3 . 120.1
O1 C4 N1 . 127.08(16)
O1 C4 C5 . 117.58(15)
N1 C4 C5 . 115.34(14)
F2 C5 F1 . 107.26(15)
F2 C5 F3 . 107.70(16)
F1 C5 F3 . 107.06(16)
F2 C5 C4 . 110.75(16)
F1 C5 C4 . 110.38(15)
F3 C5 C4 . 113.43(14)
C4 N1 C1 . 125.29(14)
C4 N1 H1 . 117.4(18)
C1 N1 H1 . 117.4(18)

loop_
_geom_bond_atom_site_label_1
_geom_bond_atom_site_label_2
_geom_bond_site_symmetry_2
_geom_bond_distance
C1 C3 2_666 1.382(2)
C1 C2 . 1.385(2)
C1 N1 . 1.425(2)
C2 C3 . 1.383(2)
C2 H2 . 0.9300
C3 C1 2_666 1.382(2)
C3 H3 . 0.9300
C4 O1 . 1.214(2)
C4 N1 . 1.329(2)
C4 C5 . 1.536(2)
C5 F2 . 1.312(2)
C5 F1 . 1.316(2)
C5 F3 . 1.321(2)
N1 H1 . 0.83(3)

loop_
_geom_hbond_atom_site_label_D
_geom_hbond_atom_site_label_H
_geom_hbond_atom_site_label_A
_geom_hbond_site_symmetry_A
_geom_hbond_distance_DH
_geom_hbond_distance_HA
_geom_hbond_distance_DA
_geom_hbond_angle_DHA
N1 H1 O1 1_455 0.83(3) 2.15(3) 2.9086(18) 153(2)
N1 H1 F3 . 0.83(3) 2.23(3) 2.6325(18) 110(2)

loop_
_geom_torsion_atom_site_label_1
_geom_torsion_atom_site_label_2
_geom_torsion_atom_site_label_3
_geom_torsion_atom_site_label_4
_geom_torsion_site_symmetry_1
_geom_torsion_site_symmetry_4
_geom_torsion
C3 C1 C2 C3 2_666 . 0.5(3)
N1 C1 C2 C3 . . 179.07(16)
C1 C2 C3 C1 . 2_666 -0.5(3)
O1 C4 C5 F2 . . -64.3(2)
N1 C4 C5 F2 . . 115.44(18)
O1 C4 C5 F1 . . 54.3(2)
N1 C4 C5 F1 . . -125.92(17)
O1 C4 C5 F3 . . 174.47(18)
N1 C4 C5 F3 . . -5.8(2)
O1 C4 N1 C1 . . 0.4(3)
C5 C4 N1 C1 . . -179.27(15)
C3 C1 N1 C4 2_666 . -33.6(3)
C2 C1 N1 C4 . . 147.82(18)
